data_4074123
loop_
_publ_author_name
'Buchowicz, W\/lodzimierz'
'Jerzykiewicz, Lucjan B.'
'Krasi\'nska, Anna'
'Losi, Serena'
'Pietrzykowski, Antoni'
'Zanello, Piero'

_publ_section_title
;
 ansa-Nickelocenes by the Ring-Closing Metathesis Route:&#x00A0;
 Syntheses, X-ray Crystal Structures, and Physical Properties
;
_journal_issue 21
_journal_name_full Organometallics
_journal_page_first 5076
_journal_paper_doi 10.1021/om060423v
_journal_volume 25
_journal_year 2006
_chemical_formula_moiety '2(C14 H14 Ni)'
_chemical_formula_sum 'C14 H14 Ni'
_chemical_formula_weight 240.96
_chemical_name_systematic
;
 ?
;
_space_group_IT_number 14
_symmetry_cell_setting monoclinic
_symmetry_Int_Tables_number 14
_symmetry_space_group_name_Hall '-P 2ybc'
_symmetry_space_group_name_H-M 'P 1 21/c 1'
_atom_sites_solution_hydrogens geom
_atom_sites_solution_primary direct
_atom_sites_solution_secondary difmap
_audit_creation_method SHELXL-97
_cell_angle_alpha 90.00
_cell_angle_beta 110.50(5)
_cell_angle_gamma 90.00
_cell_formula_units_Z 8
_cell_length_a 11.041(4)
_cell_length_b 14.857(5)
_cell_length_c 13.732(5)
_cell_measurement_reflns_used 6241
_cell_measurement_temperature 100(2)
_cell_measurement_theta_max 28
_cell_measurement_theta_min 3
_cell_volume 2109.9(15)
_computing_cell_refinement
;
CrysAlis RED, Oxford Diffraction Ltd.,
Version 1.171.13 beta (release 14.11.2003 CrysAlis171 VC++)
(compiled Nov 14 2003,14:35:41)
;
_computing_data_collection
;
CrysAlis CCD, Oxford Diffraction Ltd.,
Version 1.171.13 beta (release 14.11.2003 CrysAlis171 VC++)
(compiled Nov 14 2003,14:35:41)
;
_computing_data_reduction
;
CrysAlis RED, Oxford Diffraction Ltd.,
Version 1.171.13 beta (release 14.11.2003 CrysAlis171 VC++)
(compiled Nov 14 2003,14:35:41)
;
_computing_molecular_graphics 'SHELXTL-NT V5.1, Bruker AXS 1999'
_computing_publication_material 'SHELXTL-NT V5.1, Bruker AXS 1999'
_computing_structure_refinement 'SHELXL-97 (Sheldrick, 1997)'
_computing_structure_solution 'SHELXS-97 (Sheldrick, 1990)'
_diffrn_ambient_temperature 100(2)
_diffrn_measured_fraction_theta_full 0.958
_diffrn_measured_fraction_theta_max 0.958
_diffrn_measurement_device_type 'Kuma KM-4 CCD'
_diffrn_measurement_method '\w scan'
_diffrn_radiation_monochromator graphite
_diffrn_radiation_source 'fine-focus sealed tube'
_diffrn_radiation_type MoK\a
_diffrn_radiation_wavelength 0.71073
_diffrn_reflns_av_R_equivalents 0.0306
_diffrn_reflns_av_sigmaI/netI 0.0373
_diffrn_reflns_limit_h_max 14
_diffrn_reflns_limit_h_min -14
_diffrn_reflns_limit_k_max 19
_diffrn_reflns_limit_k_min -16
_diffrn_reflns_limit_l_max 17
_diffrn_reflns_limit_l_min -18
_diffrn_reflns_number 15685
_diffrn_reflns_theta_full 28.09
_diffrn_reflns_theta_max 28.09
_diffrn_reflns_theta_min 3.09
_exptl_absorpt_coefficient_mu 1.797
_exptl_absorpt_correction_T_max 0.8721
_exptl_absorpt_correction_T_min 0.5784
_exptl_absorpt_correction_type refdelf
_exptl_absorpt_process_details
;
Sheldrick, G.M. (anon) SHELX97 Release 97-2 (1998)
I/sigma threshold for reflections     =   5.000
Delta(U)/lambda**2                    =   0.000
Highest even order spherical harmonic =       6
Highest odd  order spherical harmonic =       3
;
_exptl_crystal_colour yellow
_exptl_crystal_density_diffrn 1.517
_exptl_crystal_density_method 'not measured'
_exptl_crystal_description block
_exptl_crystal_F_000 1008
_exptl_crystal_size_max 0.4
_exptl_crystal_size_mid 0.15
_exptl_crystal_size_min 0.15
_refine_diff_density_max 0.798
_refine_diff_density_min -0.279
_refine_diff_density_rms 0.078
_refine_ls_extinction_method none
_refine_ls_goodness_of_fit_ref 0.956
_refine_ls_hydrogen_treatment constr
_refine_ls_matrix_type full
_refine_ls_number_parameters 271
_refine_ls_number_reflns 4925
_refine_ls_number_restraints 0
_refine_ls_restrained_S_all 0.956
_refine_ls_R_factor_all 0.0844
_refine_ls_R_factor_gt 0.0352
_refine_ls_shift/su_max 0.079
_refine_ls_shift/su_mean 0.013
_refine_ls_structure_factor_coef Fsqd
_refine_ls_weighting_details 'calc w=1/[\s^2^(Fo^2^)+(0.0459P)^2^+0.0000P] where P=(Fo^2^+2Fc^2^)/3'
_refine_ls_weighting_scheme calc
_refine_ls_wR_factor_gt 0.0833
_refine_ls_wR_factor_ref 0.0981
_reflns_number_gt 2512
_reflns_number_total 4925
_reflns_threshold_expression >2sigma(I)
_cod_data_source_file om060423vsi20060516_101700.cif
_cod_data_source_block compound_4
_cod_depositor_comments
;
The following automatic conversions were performed:

'_symmetry_cell_setting' value 'Monoclinic' changed to 'monoclinic'
according to /home/saulius/struct/CIF-dictionaries/cif_core.dic
dictionary named 'cif_core.dic' version 2.4.1 from 2010-06-29.

Automatic conversion script
Id: cif_fix_values 1715 2011-07-08 13:25:40Z adriana 
;
_cod_original_cell_volume 2109.9(13)
_cod_original_sg_symbol_H-M 'P 21/c'
_cod_database_code 4074123

loop_
_symmetry_equiv_pos_as_xyz
'x, y, z'
'-x, y+1/2, -z+1/2'
'-x, -y, -z'
'x, -y-1/2, z-1/2'

loop_
_atom_site_label
_atom_site_type_symbol
_atom_site_fract_x
_atom_site_fract_y
_atom_site_fract_z
_atom_site_U_iso_or_equiv
_atom_site_adp_type
_atom_site_occupancy
_atom_site_symmetry_multiplicity
_atom_site_calc_flag
_atom_site_refinement_flags
Ni1 Ni 0.99343(3) 0.11018(2) 0.24720(2) 0.01278(12) Uani 1 1 d .
Ni2 Ni 0.49532(3) 0.13754(3) 0.24976(2) 0.01099(12) Uani 1 1 d .
C11 C 0.9958(3) 0.02271(18) 0.1223(2) 0.0140(7) Uani 1 1 d .
C12 C 1.1007(3) 0.08416(18) 0.1447(2) 0.0132(6) Uani 1 1 d .
H12A H 1.1943 0.0677 0.1670 0.016 Uiso 1 1 calc R
C13 C 1.0491(3) 0.17321(19) 0.1249(2) 0.0162(7) Uani 1 1 d .
H13A H 1.1004 0.2298 0.1321 0.019 Uiso 1 1 calc R
C14 C 0.9120(3) 0.1672(2) 0.0901(2) 0.0175(7) Uani 1 1 d .
H14A H 0.8499 0.2187 0.0683 0.021 Uiso 1 1 calc R
C15 C 0.8791(3) 0.07452(19) 0.0872(2) 0.0172(7) Uani 1 1 d .
H15A H 0.7893 0.0495 0.0629 0.021 Uiso 1 1 calc R
C16 C 1.0061(3) -0.07811(18) 0.1376(2) 0.0168(7) Uani 1 1 d .
H16A H 1.0099 -0.1068 0.0736 0.020 Uiso 1 1 calc R
H16B H 0.9277 -0.1006 0.1490 0.020 Uiso 1 1 calc R
C17 C 1.1243(3) -0.10495(17) 0.2288(2) 0.0195(7) Uani 1 1 d .
H17A H 1.1991 -0.1225 0.2145 0.023 Uiso 1 1 calc R
C18 C 1.1316(3) -0.10587(16) 0.3274(2) 0.0186(6) Uani 1 1 d .
H18A H 1.2111 -0.1244 0.3781 0.022 Uiso 1 1 calc R
C19 C 1.0232(3) -0.07966(18) 0.3652(2) 0.0166(7) Uani 1 1 d .
H19A H 0.9406 -0.1033 0.3160 0.020 Uiso 1 1 calc R
H19B H 1.0383 -0.1082 0.4336 0.020 Uiso 1 1 calc R
C20 C 1.0109(3) 0.02090(18) 0.3757(2) 0.0141(7) Uani 1 1 d .
C21 C 1.1151(3) 0.08367(19) 0.4078(2) 0.0154(7) Uani 1 1 d .
H21A H 1.2091 0.0681 0.4325 0.018 Uiso 1 1 calc R
C22 C 1.0631(3) 0.17170(19) 0.4021(2) 0.0165(7) Uani 1 1 d .
H22A H 1.1140 0.2287 0.4217 0.020 Uiso 1 1 calc R
C23 C 0.9263(3) 0.1641(2) 0.3678(2) 0.0196(7) Uani 1 1 d .
H23A H 0.8638 0.2147 0.3593 0.023 Uiso 1 1 calc R
C24 C 0.8946(3) 0.07069(19) 0.3519(2) 0.0171(7) Uani 1 1 d .
H24A H 0.8056 0.0446 0.3307 0.020 Uiso 1 1 calc R
C31 C 0.4787(3) 0.22886(18) 0.1213(2) 0.0131(6) Uani 1 1 d .
C32 C 0.3747(3) 0.16692(19) 0.0890(2) 0.0141(6) Uani 1 1 d .
H32A H 0.2808 0.1828 0.0642 0.017 Uiso 1 1 calc R
C33 C 0.4265(3) 0.07789(19) 0.0948(2) 0.0160(7) Uani 1 1 d .
H33A H 0.3754 0.0211 0.0741 0.019 Uiso 1 1 calc R
C34 C 0.5628(3) 0.0851(2) 0.1307(2) 0.0158(7) Uani 1 1 d .
H34A H 0.6251 0.0343 0.1393 0.019 Uiso 1 1 calc R
C35 C 0.5954(3) 0.17776(19) 0.1464(2) 0.0173(7) Uani 1 1 d .
H35A H 0.6848 0.2032 0.1684 0.021 Uiso 1 1 calc R
C36 C 0.4687(3) 0.32913(18) 0.1333(2) 0.0189(7) Uani 1 1 d .
H36A H 0.4542 0.3584 0.0653 0.023 Uiso 1 1 calc R
H36B H 0.5518 0.3517 0.1828 0.023 Uiso 1 1 calc R
C37 C 0.3609(3) 0.35589(16) 0.1714(2) 0.0196(7) Uani 1 1 d .
H37A H 0.2813 0.3744 0.1209 0.024 Uiso 1 1 calc R
C38 C 0.3690(3) 0.35544(16) 0.2702(2) 0.0180(6) Uani 1 1 d .
H38A H 0.2951 0.3748 0.2846 0.022 Uiso 1 1 calc R
C39 C 0.4858(3) 0.32681(17) 0.3617(2) 0.0155(7) Uani 1 1 d .
H39A H 0.5651 0.3487 0.3513 0.019 Uiso 1 1 calc R
H39B H 0.4817 0.3551 0.4257 0.019 Uiso 1 1 calc R
C40 C 0.4941(3) 0.22587(18) 0.3756(2) 0.0122(6) Uani 1 1 d .
C41 C 0.3881(3) 0.16560(19) 0.3509(2) 0.0144(6) Uani 1 1 d .
H41A H 0.2948 0.1832 0.3278 0.017 Uiso 1 1 calc R
C42 C 0.4369(3) 0.07604(19) 0.3698(2) 0.0149(7) Uani 1 1 d .
H42A H 0.3842 0.0200 0.3623 0.018 Uiso 1 1 calc R
C43 C 0.5733(3) 0.0811(2) 0.4069(2) 0.0164(7) Uani 1 1 d .
H43A H 0.6342 0.0290 0.4292 0.020 Uiso 1 1 calc R
C44 C 0.6090(3) 0.17391(19) 0.4103(2) 0.0140(6) Uani 1 1 d .
H44A H 0.6993 0.1981 0.4354 0.017 Uiso 1 1 calc R

loop_
_atom_site_aniso_label
_atom_site_aniso_U_11
_atom_site_aniso_U_22
_atom_site_aniso_U_33
_atom_site_aniso_U_23
_atom_site_aniso_U_13
_atom_site_aniso_U_12
Ni1 0.0140(2) 0.0131(2) 0.0118(2) 0.00012(15) 0.00509(19) -0.00007(13)
Ni2 0.0112(2) 0.0158(2) 0.0063(2) 0.00013(14) 0.00350(18) -0.00039(12)
C11 0.0159(14) 0.0168(15) 0.0103(16) 0.0004(12) 0.0059(12) -0.0023(12)
C12 0.0163(14) 0.0177(15) 0.0075(16) 0.0025(12) 0.0066(12) 0.0020(12)
C13 0.0227(16) 0.0144(15) 0.0134(17) 0.0017(13) 0.0088(13) -0.0002(13)
C14 0.0212(16) 0.0193(16) 0.0113(17) 0.0019(13) 0.0046(13) 0.0057(13)
C15 0.0157(15) 0.0251(17) 0.0100(17) -0.0011(13) 0.0037(13) -0.0007(13)
C16 0.0264(16) 0.0144(15) 0.0109(16) -0.0036(12) 0.0080(12) -0.0038(12)
C17 0.0211(14) 0.0139(15) 0.0235(18) -0.0008(13) 0.0078(13) 0.0006(12)
C18 0.0247(15) 0.0115(14) 0.0170(17) 0.0029(12) 0.0038(12) 0.0002(12)
C19 0.0229(15) 0.0184(15) 0.0090(16) 0.0015(12) 0.0061(12) -0.0056(12)
C20 0.0167(14) 0.0167(15) 0.0093(16) 0.0021(12) 0.0051(12) -0.0009(12)
C21 0.0178(15) 0.0171(15) 0.0099(17) -0.0011(13) 0.0030(12) -0.0008(13)
C22 0.0251(16) 0.0149(15) 0.0097(17) -0.0015(13) 0.0065(13) -0.0009(13)
C23 0.0237(16) 0.0214(16) 0.0172(18) 0.0004(14) 0.0118(14) 0.0039(14)
C24 0.0190(15) 0.0268(17) 0.0085(16) 0.0002(13) 0.0088(13) -0.0056(13)
C31 0.0174(14) 0.0148(15) 0.0080(16) 0.0004(12) 0.0054(12) -0.0015(12)
C32 0.0131(14) 0.0207(15) 0.0080(16) 0.0010(13) 0.0029(12) 0.0028(12)
C33 0.0202(15) 0.0176(16) 0.0107(17) -0.0021(13) 0.0060(13) -0.0009(13)
C34 0.0202(15) 0.0220(16) 0.0081(16) -0.0008(13) 0.0085(12) 0.0041(13)
C35 0.0151(15) 0.0229(16) 0.0156(18) 0.0019(14) 0.0076(13) -0.0006(13)
C36 0.0287(17) 0.0125(15) 0.0150(17) 0.0021(13) 0.0069(13) -0.0005(13)
C37 0.0234(15) 0.0133(15) 0.0200(18) 0.0004(12) 0.0049(13) 0.0015(11)
C38 0.0226(15) 0.0115(15) 0.0216(17) -0.0012(12) 0.0098(13) 0.0025(11)
C39 0.0203(15) 0.0123(14) 0.0137(16) 0.0000(12) 0.0059(12) -0.0025(12)
C40 0.0156(14) 0.0141(14) 0.0082(16) 0.0002(12) 0.0057(12) 0.0016(12)
C41 0.0107(13) 0.0198(15) 0.0145(17) -0.0013(13) 0.0068(12) -0.0022(12)
C42 0.0226(16) 0.0159(15) 0.0084(16) -0.0014(12) 0.0082(13) -0.0042(12)
C43 0.0221(16) 0.0192(16) 0.0089(17) 0.0025(13) 0.0064(13) 0.0038(13)
C44 0.0132(14) 0.0208(16) 0.0068(16) -0.0014(13) 0.0019(12) -0.0008(12)

loop_
_atom_type_symbol
_atom_type_description
_atom_type_scat_dispersion_real
_atom_type_scat_dispersion_imag
_atom_type_scat_source
C C 0.0033 0.0016 'International Tables Vol C Tables 4.2.6.8 and 6.1.1.4'
H H 0.0000 0.0000 'International Tables Vol C Tables 4.2.6.8 and 6.1.1.4'
Ni Ni 0.3393 1.1124 'International Tables Vol C Tables 4.2.6.8 and 6.1.1.4'

loop_
_geom_angle_atom_site_label_1
_geom_angle_atom_site_label_2
_geom_angle_atom_site_label_3
_geom_angle
C11 Ni1 C20 104.88(13)
C11 Ni1 C12 38.34(10)
C20 Ni1 C12 120.51(11)
C11 Ni1 C24 120.84(11)
C20 Ni1 C24 38.23(10)
C12 Ni1 C24 153.95(12)
C11 Ni1 C21 121.38(11)
C20 Ni1 C21 38.33(10)
C12 Ni1 C21 109.99(11)
C24 Ni1 C21 63.58(11)
C11 Ni1 C15 38.51(10)
C20 Ni1 C15 121.87(11)
C12 Ni1 C15 63.76(11)
C24 Ni1 C15 110.71(11)
C21 Ni1 C15 155.46(13)
C11 Ni1 C23 157.30(11)
C20 Ni1 C23 64.15(11)
C12 Ni1 C23 164.34(11)
C24 Ni1 C23 38.30(11)
C21 Ni1 C23 63.40(11)
C15 Ni1 C23 128.39(11)
C11 Ni1 C13 64.12(11)
C20 Ni1 C13 156.85(11)
C12 Ni1 C13 38.26(10)
C24 Ni1 C13 164.92(11)
C21 Ni1 C13 127.91(11)
C15 Ni1 C13 63.28(11)
C23 Ni1 C13 133.14(13)
C11 Ni1 C22 157.51(11)
C20 Ni1 C22 64.09(11)
C12 Ni1 C22 128.20(11)
C24 Ni1 C22 63.69(11)
C21 Ni1 C22 37.89(10)
C15 Ni1 C22 163.98(11)
C23 Ni1 C22 37.83(10)
C13 Ni1 C22 117.93(11)
C11 Ni1 C14 64.31(11)
C20 Ni1 C14 158.08(11)
C12 Ni1 C14 63.89(11)
C24 Ni1 C14 128.88(11)
C21 Ni1 C14 163.59(11)
C15 Ni1 C14 37.89(11)
C23 Ni1 C14 118.12(11)
C13 Ni1 C14 37.82(10)
C22 Ni1 C14 132.54(13)
C41 Ni2 C34 165.25(10)
C41 Ni2 C35 152.78(12)
C34 Ni2 C35 38.27(11)
C41 Ni2 C42 38.44(11)
C34 Ni2 C42 133.98(13)
C35 Ni2 C42 165.74(11)
C41 Ni2 C40 38.19(10)
C34 Ni2 C40 156.49(11)
C35 Ni2 C40 120.07(11)
C42 Ni2 C40 64.16(10)
C41 Ni2 C33 128.61(11)
C34 Ni2 C33 37.99(10)
C35 Ni2 C33 63.66(11)
C42 Ni2 C33 118.36(11)
C40 Ni2 C33 157.47(11)
C41 Ni2 C31 119.38(11)
C34 Ni2 C31 64.31(11)
C35 Ni2 C31 38.38(10)
C42 Ni2 C31 155.86(11)
C40 Ni2 C31 104.21(12)
C33 Ni2 C31 64.01(11)
C41 Ni2 C32 109.48(11)
C34 Ni2 C32 63.80(11)
C35 Ni2 C32 63.48(11)
C42 Ni2 C32 127.79(11)
C40 Ni2 C32 120.73(11)
C33 Ni2 C32 38.29(10)
C31 Ni2 C32 37.85(10)
C41 Ni2 C44 63.56(11)
C34 Ni2 C44 128.42(11)
C35 Ni2 C44 110.33(11)
C42 Ni2 C44 63.73(11)
C40 Ni2 C44 37.94(9)
C33 Ni2 C44 164.56(11)
C31 Ni2 C44 121.13(11)
C32 Ni2 C44 154.11(12)
C41 Ni2 C43 63.58(11)
C34 Ni2 C43 119.05(11)
C35 Ni2 C43 129.53(11)
C42 Ni2 C43 37.79(10)
C40 Ni2 C43 63.76(11)
C33 Ni2 C43 133.45(13)
C31 Ni2 C43 158.02(11)
C32 Ni2 C43 164.01(11)
C44 Ni2 C43 38.15(11)
C12 C11 C15 107.2(2)
C12 C11 C16 126.2(3)
C15 C11 C16 126.5(3)
C12 C11 Ni1 71.12(16)
C15 C11 Ni1 71.58(17)
C16 C11 Ni1 120.5(2)
C11 C12 C13 108.3(2)
C11 C12 Ni1 70.53(17)
C13 C12 Ni1 71.73(16)
C11 C12 H12A 125.8
C13 C12 H12A 125.8
Ni1 C12 H12A 125.8
C14 C13 C12 108.2(3)
C14 C13 Ni1 71.32(18)
C12 C13 Ni1 70.00(16)
C14 C13 H13A 125.9
C12 C13 H13A 125.9
Ni1 C13 H13A 125.9
C13 C14 C15 107.5(3)
C13 C14 Ni1 70.86(18)
C15 C14 Ni1 70.49(17)
C13 C14 H14A 126.2
C15 C14 H14A 126.2
Ni1 C14 H14A 126.2
C14 C15 C11 108.7(3)
C14 C15 Ni1 71.61(17)
C11 C15 Ni1 69.92(17)
C14 C15 H15A 125.6
C11 C15 H15A 125.6
Ni1 C15 H15A 125.6
C11 C16 C17 112.2(2)
C11 C16 H16A 109.2
C17 C16 H16A 109.2
C11 C16 H16B 109.2
C17 C16 H16B 109.2
H16A C16 H16B 107.9
C18 C17 C16 125.0(3)
C18 C17 H17A 117.5
C16 C17 H17A 117.5
C17 C18 C19 125.1(3)
C17 C18 H18A 117.5
C19 C18 H18A 117.5
C20 C19 C18 113.3(2)
C20 C19 H19A 108.9
C18 C19 H19A 108.9
C20 C19 H19B 108.9
C18 C19 H19B 108.9
H19A C19 H19B 107.7
C24 C20 C21 107.3(2)
C24 C20 C19 126.7(3)
C21 C20 C19 125.9(3)
C24 C20 Ni1 71.12(16)
C21 C20 Ni1 71.51(17)
C19 C20 Ni1 120.9(2)
C22 C21 C20 108.6(3)
C22 C21 Ni1 71.53(17)
C20 C21 Ni1 70.16(17)
C22 C21 H21A 125.7
C20 C21 H21A 125.7
Ni1 C21 H21A 125.7
C21 C22 C23 107.9(3)
C21 C22 Ni1 70.58(17)
C23 C22 Ni1 70.98(18)
C21 C22 H22A 126.0
C23 C22 H22A 126.0
Ni1 C22 H22A 126.0
C22 C23 C24 107.7(3)
C22 C23 Ni1 71.19(18)
C24 C23 Ni1 70.04(17)
C22 C23 H23A 126.1
C24 C23 H23A 126.1
Ni1 C23 H23A 126.1
C20 C24 C23 108.5(3)
C20 C24 Ni1 70.65(17)
C23 C24 Ni1 71.66(17)
C20 C24 H24A 125.7
C23 C24 H24A 125.7
Ni1 C24 H24A 125.7
C32 C31 C35 107.1(2)
C32 C31 C36 126.4(3)
C35 C31 C36 126.4(3)
C32 C31 Ni2 71.21(16)
C35 C31 Ni2 70.17(16)
C36 C31 Ni2 121.0(2)
C31 C32 C33 108.6(2)
C31 C32 Ni2 70.94(16)
C33 C32 Ni2 70.71(16)
C31 C32 H32A 125.7
C33 C32 H32A 125.7
Ni2 C32 H32A 125.7
C34 C33 C32 107.7(3)
C34 C33 Ni2 70.38(17)
C32 C33 Ni2 71.01(17)
C34 C33 H33A 126.1
C32 C33 H33A 126.1
Ni2 C33 H33A 126.1
C33 C34 C35 108.0(3)
C33 C34 Ni2 71.64(17)
C35 C34 Ni2 70.87(17)
C33 C34 H34A 126.0
C35 C34 H34A 126.0
Ni2 C34 H34A 126.0
C34 C35 C31 108.6(2)
C34 C35 Ni2 70.86(16)
C31 C35 Ni2 71.45(17)
C34 C35 H35A 125.7
C31 C35 H35A 125.7
Ni2 C35 H35A 125.7
C31 C36 C37 113.2(2)
C31 C36 H36A 108.9
C37 C36 H36A 108.9
C31 C36 H36B 108.9
C37 C36 H36B 108.9
H36A C36 H36B 107.7
C38 C37 C36 125.0(3)
C38 C37 H37A 117.5
C36 C37 H37A 117.5
C37 C38 C39 125.7(3)
C37 C38 H38A 117.2
C39 C38 H38A 117.2
C40 C39 C38 112.4(2)
C40 C39 H39A 109.1
C38 C39 H39A 109.1
C40 C39 H39B 109.1
C38 C39 H39B 109.1
H39A C39 H39B 107.9
C41 C40 C44 107.7(2)
C41 C40 C39 126.1(2)
C44 C40 C39 126.2(2)
C41 C40 Ni2 70.28(16)
C44 C40 Ni2 71.57(16)
C39 C40 Ni2 121.0(2)
C40 C41 C42 108.6(2)
C40 C41 Ni2 71.53(17)
C42 C41 Ni2 71.28(16)
C40 C41 H41A 125.7
C42 C41 H41A 125.7
Ni2 C41 H41A 125.7
C43 C42 C41 107.7(2)
C43 C42 Ni2 71.88(17)
C41 C42 Ni2 70.28(16)
C43 C42 H42A 126.1
C41 C42 H42A 126.1
Ni2 C42 H42A 126.1
C42 C43 C44 108.0(3)
C42 C43 Ni2 70.33(17)
C44 C43 Ni2 70.81(17)
C42 C43 H43A 126.0
C44 C43 H43A 126.0
Ni2 C43 H43A 126.0
C40 C44 C43 108.0(2)
C40 C44 Ni2 70.50(16)
C43 C44 Ni2 71.04(17)
C40 C44 H44A 126.0
C43 C44 H44A 126.0
Ni2 C44 H44A 126.0

loop_
_geom_bond_atom_site_label_1
_geom_bond_atom_site_label_2
_geom_bond_distance
Ni1 C11 2.160(3)
Ni1 C20 2.162(3)
Ni1 C12 2.168(3)
Ni1 C24 2.168(3)
Ni1 C21 2.179(3)
Ni1 C15 2.182(3)
Ni1 C23 2.189(3)
Ni1 C13 2.190(3)
Ni1 C22 2.192(3)
Ni1 C14 2.196(3)
Ni2 C41 2.158(3)
Ni2 C34 2.165(3)
Ni2 C35 2.165(3)
Ni2 C42 2.171(3)
Ni2 C40 2.174(3)
Ni2 C33 2.182(3)
Ni2 C31 2.182(3)
Ni2 C32 2.186(3)
Ni2 C44 2.188(3)
Ni2 C43 2.191(3)
C11 C12 1.421(4)
C11 C15 1.432(4)
C11 C16 1.511(4)
C12 C13 1.428(4)
C12 H12A 1.0000
C13 C14 1.422(4)
C13 H13A 1.0000
C14 C15 1.422(4)
C14 H14A 1.0000
C15 H15A 1.0000
C16 C17 1.512(4)
C16 H16A 0.9900
C16 H16B 0.9900
C17 C18 1.328(4)
C17 H17A 0.9500
C18 C19 1.513(4)
C18 H18A 0.9500
C19 C20 1.512(4)
C19 H19A 0.9900
C19 H19B 0.9900
C20 C24 1.418(4)
C20 C21 1.425(4)
C21 C22 1.419(4)
C21 H21A 1.0000
C22 C23 1.420(4)
C22 H22A 1.0000
C23 C24 1.429(4)
C23 H23A 1.0000
C24 H24A 1.0000
C31 C32 1.416(4)
C31 C35 1.429(4)
C31 C36 1.507(4)
C32 C33 1.432(4)
C32 H32A 1.0000
C33 C34 1.415(4)
C33 H33A 1.0000
C34 C35 1.419(4)
C34 H34A 1.0000
C35 H35A 1.0000
C36 C37 1.512(4)
C36 H36A 0.9900
C36 H36B 0.9900
C37 C38 1.327(4)
C37 H37A 0.9500
C38 C39 1.513(4)
C38 H38A 0.9500
C39 C40 1.510(4)
C39 H39A 0.9900
C39 H39B 0.9900
C40 C41 1.417(4)
C40 C44 1.418(4)
C41 C42 1.425(4)
C41 H41A 1.0000
C42 C43 1.413(4)
C42 H42A 1.0000
C43 C44 1.431(4)
C43 H43A 1.0000
C44 H44A 1.0000

loop_
_geom_torsion_atom_site_label_1
_geom_torsion_atom_site_label_2
_geom_torsion_atom_site_label_3
_geom_torsion_atom_site_label_4
_geom_torsion
C20 Ni1 C11 C12 -120.71(18)
C24 Ni1 C11 C12 -158.72(15)
C21 Ni1 C11 C12 -82.77(19)
C15 Ni1 C11 C12 116.4(2)
C23 Ni1 C11 C12 -178.5(3)
C13 Ni1 C11 C12 37.49(16)
C22 Ni1 C11 C12 -63.4(3)
C14 Ni1 C11 C12 79.68(18)
C20 Ni1 C11 C15 122.92(18)
C12 Ni1 C11 C15 -116.4(2)
C24 Ni1 C11 C15 84.91(19)
C21 Ni1 C11 C15 160.85(16)
C23 Ni1 C11 C15 65.2(3)
C13 Ni1 C11 C15 -78.88(18)
C22 Ni1 C11 C15 -179.8(3)
C14 Ni1 C11 C15 -36.69(16)
C20 Ni1 C11 C16 0.8(2)
C12 Ni1 C11 C16 121.5(3)
C24 Ni1 C11 C16 -37.2(3)
C21 Ni1 C11 C16 38.8(3)
C15 Ni1 C11 C16 -122.1(3)
C23 Ni1 C11 C16 -56.9(4)
C13 Ni1 C11 C16 159.0(3)
C22 Ni1 C11 C16 58.1(4)
C14 Ni1 C11 C16 -158.8(3)
C15 C11 C12 C13 0.7(3)
C16 C11 C12 C13 -176.6(3)
Ni1 C11 C12 C13 -62.2(2)
C15 C11 C12 Ni1 62.9(2)
C16 C11 C12 Ni1 -114.5(3)
C20 Ni1 C12 C11 74.7(2)
C24 Ni1 C12 C11 45.2(3)
C21 Ni1 C12 C11 115.68(18)
C15 Ni1 C12 C11 -38.46(16)
C23 Ni1 C12 C11 177.8(4)
C13 Ni1 C12 C11 -117.8(2)
C22 Ni1 C12 C11 154.20(17)
C14 Ni1 C12 C11 -80.88(18)
C11 Ni1 C12 C13 117.8(2)
C20 Ni1 C12 C13 -167.50(16)
C24 Ni1 C12 C13 163.0(2)
C21 Ni1 C12 C13 -126.49(17)
C15 Ni1 C12 C13 79.38(18)
C23 Ni1 C12 C13 -64.4(5)
C22 Ni1 C12 C13 -87.97(19)
C14 Ni1 C12 C13 36.95(16)
C11 C12 C13 C14 0.0(3)
Ni1 C12 C13 C14 -61.4(2)
C11 C12 C13 Ni1 61.4(2)
C11 Ni1 C13 C14 80.75(18)
C20 Ni1 C13 C14 146.6(3)
C12 Ni1 C13 C14 118.3(2)
C24 Ni1 C13 C14 -32.2(5)
C21 Ni1 C13 C14 -168.41(16)
C15 Ni1 C13 C14 37.59(17)
C23 Ni1 C13 C14 -81.2(2)
C22 Ni1 C13 C14 -124.41(19)
C11 Ni1 C13 C12 -37.57(17)
C20 Ni1 C13 C12 28.3(4)
C24 Ni1 C13 C12 -150.5(4)
C21 Ni1 C13 C12 73.3(2)
C15 Ni1 C13 C12 -80.72(18)
C23 Ni1 C13 C12 160.52(17)
C22 Ni1 C13 C12 117.27(17)
C14 Ni1 C13 C12 -118.3(2)
C12 C13 C14 C15 -0.7(3)
Ni1 C13 C14 C15 -61.3(2)
C12 C13 C14 Ni1 60.6(2)
C11 Ni1 C14 C13 -80.20(18)
C20 Ni1 C14 C13 -144.6(3)
C12 Ni1 C14 C13 -37.38(17)
C24 Ni1 C14 C13 169.75(16)
C21 Ni1 C14 C13 34.1(5)
C15 Ni1 C14 C13 -117.5(2)
C23 Ni1 C14 C13 125.16(19)
C22 Ni1 C14 C13 81.6(2)
C11 Ni1 C14 C15 37.28(17)
C20 Ni1 C14 C15 -27.1(4)
C12 Ni1 C14 C15 80.10(18)
C24 Ni1 C14 C15 -72.8(2)
C21 Ni1 C14 C15 151.6(3)
C23 Ni1 C14 C15 -117.37(18)
C13 Ni1 C14 C15 117.5(2)
C22 Ni1 C14 C15 -160.89(17)
C13 C14 C15 C11 1.2(3)
Ni1 C14 C15 C11 -60.4(2)
C13 C14 C15 Ni1 61.5(2)
C12 C11 C15 C14 -1.2(3)
C16 C11 C15 C14 176.2(3)
Ni1 C11 C15 C14 61.4(2)
C12 C11 C15 Ni1 -62.6(2)
C16 C11 C15 Ni1 114.7(3)
C11 Ni1 C15 C14 -118.8(2)
C20 Ni1 C15 C14 168.43(16)
C12 Ni1 C15 C14 -80.47(18)
C24 Ni1 C15 C14 127.35(17)
C21 Ni1 C15 C14 -161.1(2)
C23 Ni1 C15 C14 87.8(2)
C13 Ni1 C15 C14 -37.52(16)
C22 Ni1 C15 C14 60.9(5)
C20 Ni1 C15 C11 -72.8(2)
C12 Ni1 C15 C11 38.29(16)
C24 Ni1 C15 C11 -113.89(17)
C21 Ni1 C15 C11 -42.4(3)
C23 Ni1 C15 C11 -153.46(17)
C13 Ni1 C15 C11 81.24(18)
C22 Ni1 C15 C11 179.7(4)
C14 Ni1 C15 C11 118.8(2)
C12 C11 C16 C17 31.8(4)
C15 C11 C16 C17 -145.0(3)
Ni1 C11 C16 C17 -56.2(3)
C11 C16 C17 C18 83.2(4)
C16 C17 C18 C19 -0.4(4)
C17 C18 C19 C20 -81.2(4)
C18 C19 C20 C24 142.0(3)
C18 C19 C20 C21 -35.3(4)
C18 C19 C20 Ni1 53.4(3)
C11 Ni1 C20 C24 -121.31(18)
C12 Ni1 C20 C24 -159.56(16)
C21 Ni1 C20 C24 116.5(2)
C15 Ni1 C20 C24 -83.33(19)
C23 Ni1 C20 C24 37.42(17)
C13 Ni1 C20 C24 -179.5(2)
C22 Ni1 C20 C24 79.65(18)
C14 Ni1 C20 C24 -64.1(4)
C11 Ni1 C20 C21 122.19(18)
C12 Ni1 C20 C21 83.94(19)
C24 Ni1 C20 C21 -116.5(2)
C15 Ni1 C20 C21 160.17(15)
C23 Ni1 C20 C21 -79.08(18)
C13 Ni1 C20 C21 64.0(3)
C22 Ni1 C20 C21 -36.84(16)
C14 Ni1 C20 C21 179.4(3)
C11 Ni1 C20 C19 0.8(2)
C12 Ni1 C20 C19 -37.5(3)
C24 Ni1 C20 C19 122.1(3)
C21 Ni1 C20 C19 -121.4(3)
C15 Ni1 C20 C19 38.8(3)
C23 Ni1 C20 C19 159.5(3)
C13 Ni1 C20 C19 -57.4(4)
C22 Ni1 C20 C19 -158.2(3)
C14 Ni1 C20 C19 58.0(4)
C24 C20 C21 C22 -1.0(3)
C19 C20 C21 C22 176.8(3)
Ni1 C20 C21 C22 61.5(2)
C24 C20 C21 Ni1 -62.5(2)
C19 C20 C21 Ni1 115.3(3)
C11 Ni1 C21 C22 168.08(17)
C20 Ni1 C21 C22 -118.6(3)
C12 Ni1 C21 C22 127.17(17)
C24 Ni1 C21 C22 -80.37(18)
C15 Ni1 C21 C22 -162.5(2)
C23 Ni1 C21 C22 -37.36(17)
C13 Ni1 C21 C22 88.0(2)
C14 Ni1 C21 C22 62.2(5)
C11 Ni1 C21 C20 -73.4(2)
C12 Ni1 C21 C20 -114.26(18)
C24 Ni1 C21 C20 38.20(16)
C15 Ni1 C21 C20 -43.9(3)
C23 Ni1 C21 C20 81.21(18)
C13 Ni1 C21 C20 -153.39(17)
C22 Ni1 C21 C20 118.6(3)
C14 Ni1 C21 C20 -179.3(3)
C20 C21 C22 C23 0.9(3)
Ni1 C21 C22 C23 61.5(2)
C20 C21 C22 Ni1 -60.7(2)
C11 Ni1 C22 C21 -27.5(4)
C20 Ni1 C22 C21 37.27(17)
C12 Ni1 C22 C21 -72.4(2)
C24 Ni1 C22 C21 80.04(18)
C15 Ni1 C22 C21 153.1(3)
C23 Ni1 C22 C21 117.8(3)
C13 Ni1 C22 C21 -116.82(18)
C14 Ni1 C22 C21 -160.18(17)
C11 Ni1 C22 C23 -145.2(3)
C20 Ni1 C22 C23 -80.52(18)
C12 Ni1 C22 C23 169.85(16)
C24 Ni1 C22 C23 -37.75(17)
C21 Ni1 C22 C23 -117.8(3)
C15 Ni1 C22 C23 35.3(5)
C13 Ni1 C22 C23 125.39(19)
C14 Ni1 C22 C23 82.0(2)
C21 C22 C23 C24 -0.4(3)
Ni1 C22 C23 C24 60.9(2)
C21 C22 C23 Ni1 -61.3(2)
C11 Ni1 C23 C22 145.6(3)
C20 Ni1 C23 C22 80.34(18)
C12 Ni1 C23 C22 -30.9(5)
C24 Ni1 C23 C22 117.7(3)
C21 Ni1 C23 C22 37.42(17)
C15 Ni1 C23 C22 -168.27(16)
C13 Ni1 C23 C22 -80.8(2)
C14 Ni1 C23 C22 -124.17(19)
C11 Ni1 C23 C24 27.9(4)
C20 Ni1 C23 C24 -37.35(17)
C12 Ni1 C23 C24 -148.6(3)
C21 Ni1 C23 C24 -80.28(18)
C15 Ni1 C23 C24 74.0(2)
C13 Ni1 C23 C24 161.53(17)
C22 Ni1 C23 C24 -117.7(3)
C14 Ni1 C23 C24 118.13(18)
C21 C20 C24 C23 0.7(3)
C19 C20 C24 C23 -177.0(3)
Ni1 C20 C24 C23 -62.0(2)
C21 C20 C24 Ni1 62.8(2)
C19 C20 C24 Ni1 -115.0(3)
C22 C23 C24 C20 -0.2(3)
Ni1 C23 C24 C20 61.4(2)
C22 C23 C24 Ni1 -61.6(2)
C11 Ni1 C24 C20 74.1(2)
C12 Ni1 C24 C20 43.2(3)
C21 Ni1 C24 C20 -38.30(16)
C15 Ni1 C24 C20 115.60(18)
C23 Ni1 C24 C20 -118.1(2)
C13 Ni1 C24 C20 179.2(4)
C22 Ni1 C24 C20 -80.79(18)
C14 Ni1 C24 C20 154.45(17)
C11 Ni1 C24 C23 -167.85(17)
C20 Ni1 C24 C23 118.1(2)
C12 Ni1 C24 C23 161.3(2)
C21 Ni1 C24 C23 79.77(18)
C15 Ni1 C24 C23 -126.32(18)
C13 Ni1 C24 C23 -62.7(5)
C22 Ni1 C24 C23 37.29(17)
C14 Ni1 C24 C23 -87.5(2)
C41 Ni2 C31 C32 -84.21(18)
C34 Ni2 C31 C32 79.67(17)
C35 Ni2 C31 C32 116.9(2)
C42 Ni2 C31 C32 -64.5(3)
C40 Ni2 C31 C32 -122.22(17)
C33 Ni2 C31 C32 37.27(16)
C44 Ni2 C31 C32 -159.33(15)
C43 Ni2 C31 C32 -176.0(3)
C41 Ni2 C31 C35 158.86(16)
C34 Ni2 C31 C35 -37.26(17)
C42 Ni2 C31 C35 178.5(2)
C40 Ni2 C31 C35 120.85(18)
C33 Ni2 C31 C35 -79.66(18)
C32 Ni2 C31 C35 -116.9(2)
C44 Ni2 C31 C35 83.75(19)
C43 Ni2 C31 C35 67.1(3)
C41 Ni2 C31 C36 37.6(3)
C34 Ni2 C31 C36 -158.5(3)
C35 Ni2 C31 C36 -121.3(3)
C42 Ni2 C31 C36 57.3(4)
C40 Ni2 C31 C36 -0.4(2)
C33 Ni2 C31 C36 159.1(3)
C32 Ni2 C31 C36 121.8(3)
C44 Ni2 C31 C36 -37.5(3)
C43 Ni2 C31 C36 -54.2(4)
C35 C31 C32 C33 0.3(3)
C36 C31 C32 C33 -176.1(3)
Ni2 C31 C32 C33 -61.0(2)
C35 C31 C32 Ni2 61.3(2)
C36 C31 C32 Ni2 -115.1(3)
C41 Ni2 C32 C31 113.14(17)
C34 Ni2 C32 C31 -81.13(18)
C35 Ni2 C32 C31 -38.22(16)
C42 Ni2 C32 C31 152.15(17)
C40 Ni2 C32 C31 72.6(2)
C33 Ni2 C32 C31 -118.5(2)
C44 Ni2 C32 C31 43.8(3)
C43 Ni2 C32 C31 174.5(4)
C41 Ni2 C32 C33 -128.32(17)
C34 Ni2 C32 C33 37.40(16)
C35 Ni2 C32 C33 80.32(18)
C42 Ni2 C32 C33 -89.31(19)
C40 Ni2 C32 C33 -168.90(16)
C31 Ni2 C32 C33 118.5(2)
C44 Ni2 C32 C33 162.3(2)
C43 Ni2 C32 C33 -66.9(5)
C31 C32 C33 C34 0.0(3)
Ni2 C32 C33 C34 -61.1(2)
C31 C32 C33 Ni2 61.2(2)
C41 Ni2 C33 C34 -171.15(16)
C35 Ni2 C33 C34 37.87(17)
C42 Ni2 C33 C34 -126.22(19)
C40 Ni2 C33 C34 143.3(3)
C31 Ni2 C33 C34 80.84(18)
C32 Ni2 C33 C34 117.7(2)
C44 Ni2 C33 C34 -32.5(5)
C43 Ni2 C33 C34 -82.7(2)
C41 Ni2 C33 C32 71.2(2)
C34 Ni2 C33 C32 -117.7(2)
C35 Ni2 C33 C32 -79.81(18)
C42 Ni2 C33 C32 116.10(17)
C40 Ni2 C33 C32 25.6(4)
C31 Ni2 C33 C32 -36.84(16)
C44 Ni2 C33 C32 -150.1(4)
C43 Ni2 C33 C32 159.57(17)
C32 C33 C34 C35 -0.4(3)
Ni2 C33 C34 C35 -61.9(2)
C32 C33 C34 Ni2 61.5(2)
C41 Ni2 C34 C33 28.2(5)
C35 Ni2 C34 C33 -117.3(2)
C42 Ni2 C34 C33 80.6(2)
C40 Ni2 C34 C33 -144.9(2)
C31 Ni2 C34 C33 -79.97(18)
C32 Ni2 C34 C33 -37.70(17)
C44 Ni2 C34 C33 169.49(16)
C43 Ni2 C34 C33 124.5(2)
C41 Ni2 C34 C35 145.5(4)
C42 Ni2 C34 C35 -162.05(17)
C40 Ni2 C34 C35 -27.6(3)
C33 Ni2 C34 C35 117.3(2)
C31 Ni2 C34 C35 37.37(16)
C32 Ni2 C34 C35 79.65(18)
C44 Ni2 C34 C35 -73.2(2)
C43 Ni2 C34 C35 -118.13(18)
C33 C34 C35 C31 0.6(3)
Ni2 C34 C35 C31 -61.8(2)
C33 C34 C35 Ni2 62.4(2)
C32 C31 C35 C34 -0.6(3)
C36 C31 C35 C34 175.9(3)
Ni2 C31 C35 C34 61.4(2)
C32 C31 C35 Ni2 -62.0(2)
C36 C31 C35 Ni2 114.5(3)
C41 Ni2 C35 C34 -161.6(2)
C42 Ni2 C35 C34 64.2(5)
C40 Ni2 C35 C34 167.67(15)
C33 Ni2 C35 C34 -37.59(16)
C31 Ni2 C35 C34 -118.2(2)
C32 Ni2 C35 C34 -80.56(18)
C44 Ni2 C35 C34 126.90(17)
C43 Ni2 C35 C34 88.3(2)
C41 Ni2 C35 C31 -43.4(3)
C34 Ni2 C35 C31 118.2(2)
C42 Ni2 C35 C31 -177.6(4)
C40 Ni2 C35 C31 -74.1(2)
C33 Ni2 C35 C31 80.65(18)
C32 Ni2 C35 C31 37.69(16)
C44 Ni2 C35 C31 -114.85(17)
C43 Ni2 C35 C31 -153.45(17)
C32 C31 C36 C37 35.0(4)
C35 C31 C36 C37 -140.8(3)
Ni2 C31 C36 C37 -53.7(3)
C31 C36 C37 C38 82.3(4)
C36 C37 C38 C39 -1.1(4)
C37 C38 C39 C40 -81.8(3)
C38 C39 C40 C41 -31.4(4)
C38 C39 C40 C44 144.8(3)
C38 C39 C40 Ni2 55.8(3)
C34 Ni2 C40 C41 177.2(2)
C35 Ni2 C40 C41 157.81(15)
C42 Ni2 C40 C41 -37.63(16)
C33 Ni2 C40 C41 64.5(3)
C31 Ni2 C40 C41 119.79(17)
C32 Ni2 C40 C41 82.64(19)
C44 Ni2 C40 C41 -117.3(2)
C43 Ni2 C40 C41 -79.87(18)
C41 Ni2 C40 C44 117.3(2)
C34 Ni2 C40 C44 -65.5(3)
C35 Ni2 C40 C44 -84.84(18)
C42 Ni2 C40 C44 79.72(18)
C33 Ni2 C40 C44 -178.2(3)
C31 Ni2 C40 C44 -122.87(17)
C32 Ni2 C40 C44 -160.01(16)
C43 Ni2 C40 C44 37.47(16)
C41 Ni2 C40 C39 -121.0(3)
C34 Ni2 C40 C39 56.2(4)
C35 Ni2 C40 C39 36.8(3)
C42 Ni2 C40 C39 -158.6(2)
C33 Ni2 C40 C39 -56.5(4)
C31 Ni2 C40 C39 -1.2(2)
C32 Ni2 C40 C39 -38.3(2)
C44 Ni2 C40 C39 121.7(3)
C43 Ni2 C40 C39 159.2(2)
C44 C40 C41 C42 -0.2(3)
C39 C40 C41 C42 176.6(3)
Ni2 C40 C41 C42 62.0(2)
C44 C40 C41 Ni2 -62.2(2)
C39 C40 C41 Ni2 114.6(3)
C34 Ni2 C41 C40 -175.6(4)
C35 Ni2 C41 C40 -45.6(3)
C42 Ni2 C41 C40 117.9(2)
C33 Ni2 C41 C40 -153.74(16)
C31 Ni2 C41 C40 -74.9(2)
C32 Ni2 C41 C40 -115.27(17)
C44 Ni2 C41 C40 37.58(15)
C43 Ni2 C41 C40 80.40(17)
C34 Ni2 C41 C42 66.5(5)
C35 Ni2 C41 C42 -163.5(2)
C40 Ni2 C41 C42 -117.9(2)
C33 Ni2 C41 C42 88.4(2)
C31 Ni2 C41 C42 167.20(15)
C32 Ni2 C41 C42 126.85(17)
C44 Ni2 C41 C42 -80.30(17)
C43 Ni2 C41 C42 -37.49(16)
C40 C41 C42 C43 0.4(3)
Ni2 C41 C42 C43 62.5(2)
C40 C41 C42 Ni2 -62.2(2)
C41 Ni2 C42 C43 -117.2(2)
C34 Ni2 C42 C43 81.8(2)
C35 Ni2 C42 C43 31.0(5)
C40 Ni2 C42 C43 -79.80(18)
C33 Ni2 C42 C43 125.39(19)
C31 Ni2 C42 C43 -145.4(2)
C32 Ni2 C42 C43 170.15(16)
C44 Ni2 C42 C43 -37.38(17)
C34 Ni2 C42 C41 -161.06(16)
C35 Ni2 C42 C41 148.2(4)
C40 Ni2 C42 C41 37.39(16)
C33 Ni2 C42 C41 -117.42(17)
C31 Ni2 C42 C41 -28.2(3)
C32 Ni2 C42 C41 -72.66(19)
C44 Ni2 C42 C41 79.81(17)
C43 Ni2 C42 C41 117.2(2)
C41 C42 C43 C44 -0.4(3)
Ni2 C42 C43 C44 61.1(2)
C41 C42 C43 Ni2 -61.5(2)
C41 Ni2 C43 C42 38.13(17)
C34 Ni2 C43 C42 -125.45(19)
C35 Ni2 C43 C42 -170.54(16)
C40 Ni2 C43 C42 80.95(18)
C33 Ni2 C43 C42 -81.15(19)
C31 Ni2 C43 C42 141.6(3)
C32 Ni2 C43 C42 -29.4(5)
C44 Ni2 C43 C42 118.2(2)
C41 Ni2 C43 C44 -80.08(17)
C34 Ni2 C43 C44 116.34(18)
C35 Ni2 C43 C44 71.3(2)
C42 Ni2 C43 C44 -118.2(2)
C40 Ni2 C43 C44 -37.26(16)
C33 Ni2 C43 C44 160.64(17)
C31 Ni2 C43 C44 23.4(4)
C32 Ni2 C43 C44 -147.6(3)
C41 C40 C44 C43 -0.1(3)
C39 C40 C44 C43 -176.9(3)
Ni2 C40 C44 C43 -61.5(2)
C41 C40 C44 Ni2 61.4(2)
C39 C40 C44 Ni2 -115.4(3)
C42 C43 C44 C40 0.3(3)
Ni2 C43 C44 C40 61.1(2)
C42 C43 C44 Ni2 -60.8(2)
C41 Ni2 C44 C40 -37.83(16)
C34 Ni2 C44 C40 152.41(17)
C35 Ni2 C44 C40 113.20(17)
C42 Ni2 C44 C40 -80.94(17)
C33 Ni2 C44 C40 177.3(4)
C31 Ni2 C44 C40 72.0(2)
C32 Ni2 C44 C40 42.3(3)
C43 Ni2 C44 C40 -118.0(2)
C41 Ni2 C44 C43 80.13(18)
C34 Ni2 C44 C43 -89.6(2)
C35 Ni2 C44 C43 -128.84(17)
C42 Ni2 C44 C43 37.02(16)
C40 Ni2 C44 C43 118.0(2)
C33 Ni2 C44 C43 -64.7(5)
C31 Ni2 C44 C43 -170.01(16)
C32 Ni2 C44 C43 160.3(2)
